data_4336750
loop_
_publ_author_name
'Treffly B. Ditri'
'Alex E. Carpenter'
'Donald S. Ripatti'
'Curtis E. Moore'
'Arnold L. Rheingold'
'Joshua S. Figueroa'

_publ_section_title
;
 Chloro- and Trifluoromethyl-Substituted Flanking-Ring m-Terphenyl
 Isocyanides: \h6-Arene Binding to Zero-Valent Molybdenum Centers and
 Comparison to Alkyl-Substituted Derivatives
;
_journal_name_full 'Inorganic Chemistry'
_journal_page_first 13216
_journal_page_last 13229
_journal_paper_doi 10.1021/ic402130p
_journal_volume 52
_journal_year 2013
_chemical_formula_moiety 'C75 H56 Cl12 F Mo N3, 2(C6 H12)'
_chemical_formula_sum 'C87 H80 Cl12 F Mo N3'
_chemical_formula_weight 1707.88
_chemical_name_common Mo(eta6-C6H5F)(CNArClips2)3
_chemical_name_systematic
;
 ?
;
_space_group_crystal_system triclinic
_space_group_IT_number 2
_space_group_name_Hall '-P 1'
_space_group_name_H-M_alt 'P -1'
_symmetry_space_group_name_Hall '-P 1'
_symmetry_space_group_name_H-M 'P -1'
_atom_sites_solution_hydrogens geom
_atom_sites_solution_primary direct
_atom_sites_solution_secondary difmap
_audit_creation_date 2013-08-16
_audit_creation_method
;
  Olex2 1.2-beta
  (compiled Apr 23 2013 17:59:47, GUI svn.r4466)
;
_cell_angle_alpha 94.558(3)
_cell_angle_beta 90.406(3)
_cell_angle_gamma 102.177(3)
_cell_formula_units_Z 2
_cell_length_a 11.6130(9)
_cell_length_b 17.6893(16)
_cell_length_c 20.1556(16)
_cell_measurement_reflns_used 4441
_cell_measurement_temperature 100
_cell_measurement_theta_max 25.267
_cell_measurement_theta_min 2.68
_cell_volume 4033.3(6)
_computing_cell_refinement 'SAINT v8.27A (Bruker, 2012)'
_computing_data_collection 'Bruker APEX2 v2011.4-0 (Bruker, 2011)'
_computing_data_reduction 'SAINT v8.27A (Bruker, 2012)'
_computing_molecular_graphics
;
O. V. Dolomanov, L. J. Bourhis, R. J. Gildea, J. A. K. Howard and H. Puschmann,
OLEX2: a complete structure solution, refinement and analysis program.
J. Appl. Cryst. (2009). 42, 339-341.
;
_computing_publication_material
;
O. V. Dolomanov, L. J. Bourhis, R. J. Gildea, J. A. K. Howard and H. Puschmann,
OLEX2: a complete structure solution, refinement and analysis program.
J. Appl. Cryst. (2009). 42, 339-341.
;
_computing_structure_refinement
;
XL, G.M. Sheldrick, Acta Cryst.
(2008). A64, 112-122
;
_computing_structure_solution
;
M. C. Burla, R. Caliandro, M. Camalli, B. Carrozzini, G. L. Cascarano, 
L. De Caro, C. Giacovazzo, G. Polidori and R. Spagna, 
SIR2004: an improved tool for crystal structure determination and refinement. 
J. Appl. Cryst. (2005). 38, 381-388.
;
_diffrn_ambient_temperature 100
_diffrn_detector 'Bruker Photon-100 area detector'
_diffrn_detector_area_resol_mean 10.5
_diffrn_detector_type 'CMOS area detector'
_diffrn_measured_fraction_theta_full 0.970
_diffrn_measured_fraction_theta_max 0.964
_diffrn_measurement_device 'four-circle KAPPA diffractometer'
_diffrn_measurement_device_type 'Bruker D8 QUEST'
_diffrn_measurement_method '\w and \f scans'
_diffrn_radiation_monochromator 'Double Bounce Multilayer Mirror'
_diffrn_radiation_probe x-ray
_diffrn_radiation_type MoK\a
_diffrn_radiation_wavelength 0.71073
_diffrn_radiation_xray_symbol K-L~3~
_diffrn_reflns_av_R_equivalents 0.1495
_diffrn_reflns_av_unetI/netI 0.1645
_diffrn_reflns_Laue_measured_fraction_full 0.970
_diffrn_reflns_Laue_measured_fraction_max 0.964
_diffrn_reflns_limit_h_max 14
_diffrn_reflns_limit_h_min -13
_diffrn_reflns_limit_k_max 21
_diffrn_reflns_limit_k_min -21
_diffrn_reflns_limit_l_max 24
_diffrn_reflns_limit_l_min -24
_diffrn_reflns_number 41963
_diffrn_reflns_point_group_measured_fraction_full 0.970
_diffrn_reflns_point_group_measured_fraction_max 0.964
_diffrn_reflns_theta_full 25.000
_diffrn_reflns_theta_max 25.405
_diffrn_reflns_theta_min 2.349
_diffrn_source 'microfocus sealed x-ray tube'
_diffrn_source_type 'Incoatec I\mus'
_diffrn_standards_number 0
_exptl_absorpt_coefficient_mu 0.610
_exptl_absorpt_correction_T_max 0.4288
_exptl_absorpt_correction_T_min 0.3339
_exptl_absorpt_correction_type multi-scan
_exptl_absorpt_process_details
;
SADABS-2012/1 (Bruker,2012) was used for absorption correction.
wR2(int) was 0.0834 before and 0.0656 after correction.
The Ratio of minimum to maximum transmission is 0.6532.
The \l/2 correction factor is 0.0015.
;
_exptl_crystal_colour brown
_exptl_crystal_colour_primary brown
_exptl_crystal_density_diffrn 1.406
_exptl_crystal_description Block
_exptl_crystal_F_000 1756
_exptl_crystal_size_max 0.09
_exptl_crystal_size_mid 0.08
_exptl_crystal_size_min 0.07
_refine_diff_density_max 0.751
_refine_diff_density_min -0.727
_refine_diff_density_rms 0.110
_refine_ls_extinction_method none
_refine_ls_goodness_of_fit_ref 1.064
_refine_ls_hydrogen_treatment constr
_refine_ls_matrix_type full
_refine_ls_number_parameters 954
_refine_ls_number_reflns 14298
_refine_ls_number_restraints 2
_refine_ls_restrained_S_all 1.064
_refine_ls_R_factor_all 0.1680
_refine_ls_R_factor_gt 0.0837
_refine_ls_shift/su_max 0.001
_refine_ls_shift/su_mean 0.000
_refine_ls_structure_factor_coef Fsqd
_refine_ls_weighting_details
;
 w=1/[\s^2^(Fo^2^)+(0.0595P)^2^+7.7223P]
 where P=(Fo^2^+2Fc^2^)/3
;
_refine_ls_weighting_scheme calc
_refine_ls_wR_factor_gt 0.1576
_refine_ls_wR_factor_ref 0.1861
_reflns_Friedel_coverage 0.000
_reflns_number_gt 7993
_reflns_number_total 14298
_reflns_threshold_expression 'I > 2\s(I)'
_cod_data_source_file ic402130p_si_001_06.cif
_cod_data_source_block JFig694
_cod_database_code 4336750
_olex2_refinement_description
;
1. Fixed Uiso
 At 1.2 times of:
  All C(H) groups, All C(H,H) groups, All C(H,H,H,H) groups
 At 1.5 times of:
  All C(H,H,H) groups
2. Restrained distances
 C60B-C59 = C60-C59
 1.54 with sigma of 0.02
3. Uiso/Uaniso restraints and constraints
Uanis(C16) = Uanis(C22)
Uanis(Cl12) = Uanis(Cl2B)
Uanis(C60) = Uanis(C60B)
Uanis(C65) = Uanis(C65B)
Uanis(C64) = Uanis(C64B)
Uanis(C63) = Uanis(C63B)
Uanis(C62) = Uanis(C62B)
Uanis(C61) = Uanis(C61B)
Uanis(Cl11) = Uanis(Cl1B)
Uanis(C12S) = Uanis(C12B)
Uanis(C11S) = Uanis(C11B)
Uanis(C10B) = Uanis(C10S)
Uanis(C9B) = Uanis(C9S)
4. others
 Sof(Cl1B)=Sof(Cl2B)=Sof(C60B)=Sof(C65B)=Sof(C64B)=Sof(H64B)=Sof(C63B)=
 Sof(H63B)=Sof(C62B)=Sof(H62B)=Sof(C61B)=1-FVAR(1)
 Sof(Cl11)=Sof(Cl12)=Sof(C60)=Sof(C65)=Sof(C64)=Sof(H64)=Sof(C63)=Sof(H63)=
 Sof(C62)=Sof(H62)=Sof(C61)=FVAR(1)
 Sof(H7SC)=Sof(H7SD)=Sof(H8SC)=Sof(H8SD)=Sof(C9B)=Sof(H9BA)=Sof(H9BB)=
 Sof(C10B)=Sof(H10A)=Sof(H10B)=Sof(C11B)=Sof(H11A)=Sof(H11B)=Sof(C12B)=
 Sof(H12A)=Sof(H12B)=1-FVAR(2)
 Sof(H7SA)=Sof(H7SB)=Sof(H8SA)=Sof(H8SB)=Sof(C9S)=Sof(H9SA)=Sof(H9SB)=
 Sof(C10S)=Sof(H10C)=Sof(H10D)=Sof(C11S)=Sof(H11C)=Sof(H11D)=Sof(C12S)=
 Sof(H12C)=Sof(H12D)=FVAR(2)
5.a Secondary CH2 refined with riding coordinates:
 C1S(H1SA,H1SB), C2S(H2SA,H2SB), C3S(H3SA,H3SB), C4S(H4SA,H4SB), C5S(H5SA,
 H5SB), C6S(H6SA,H6SB), C7S(H7SA,H7SB), C7S(H7SC,H7SD), C8S(H8SA,H8SB),
 C8S(H8SC,H8SD), C9B(H9BA,H9BB), C9S(H9SA,H9SB), C10B(H10A,H10B), C10S(H10C,
 H10D), C11B(H11A,H11B), C11S(H11C,H11D), C12B(H12A,H12B), C12S(H12C,H12D)
5.b Aromatic/amide H refined with riding coordinates:
 C5(H5), C6(H6), C7(H7), C8(H8), C9(H9), C12(H12), C14(H14), C18(H18),
 C19(H19), C20(H20), C24(H24), C25(H25), C26(H26), C34(H34), C36(H36), C40(H40),
  C41(H41), C42(H42), C46(H46), C47(H47), C48(H48), C56(H56), C58(H58),
 C64(H64), C63(H63), C62(H62), C64B(H64B), C63B(H63B), C62B(H62B), C68(H68),
 C69(H69), C70(H70)
5.c Fitted hexagon refined as free rotating group:
 C60(C65,C64,C63,C62,C61), C60B(C65B,C64B,C63B,C62B,C61B)
5.d Idealised Me refined as rotating group:
 C29(H29A,H29B,H29C), C30(H30A,H30B,H30C), C31(H31A,H31B,H31C), C51(H51A,H51B,
 H51C), C52(H52A,H52B,H52C), C53(H53A,H53B,H53C), C73(H73A,H73B,H73C), C74(H74A,
 H74B,H74C), C75(H75A,H75B,H75C)
;
_shelx_estimated_absorpt_t_max 0.959
_shelx_estimated_absorpt_t_min 0.947
_shelx_space_group_comment
;
The symmetry employed for this shelxl refinement is uniquely defined
by the following loop, which should always be used as a source of
symmetry information in preference to the above space-group names.
They are only intended as comments.
;
_shelxl_version_number 2013-2

loop_
_space_group_symop_operation_xyz
'x, y, z'
'-x, -y, -z'

loop_
_atom_site_label
_atom_site_type_symbol
_atom_site_fract_x
_atom_site_fract_y
_atom_site_fract_z
_atom_site_U_iso_or_equiv
_atom_site_adp_type
_atom_site_occupancy
_atom_site_site_symmetry_order
_atom_site_calc_flag
_atom_site_refinement_flags_posn
_atom_site_refinement_flags_adp
_atom_site_refinement_flags_occupancy
_atom_site_disorder_assembly
_atom_site_disorder_group
Mo1 Mo 0.40433(6) 0.31813(4) 0.80504(3) 0.02074(18) Uani 1 1 d . . . . .
Cl1 Cl 0.07538(17) 0.12823(13) 0.72366(9) 0.0336(5) Uani 1 1 d . . . . .
Cl1B Cl 0.0600(14) 0.6215(11) 0.7570(10) 0.0499(10) Uani 0.165(6) 1 d . . P A 2
Cl2 Cl 0.49329(17) 0.04215(12) 0.69817(9) 0.0305(5) Uani 1 1 d . . . . .
Cl2B Cl 0.3815(17) 0.5674(11) 0.9324(9) 0.0322(7) Uani 0.165(6) 1 d . . P A 2
Cl3 Cl 0.0787(2) 0.23882(14) 0.52239(12) 0.0468(6) Uani 1 1 d . . . . .
Cl4 Cl 0.54461(19) 0.24116(13) 0.52287(10) 0.0404(6) Uani 1 1 d . . . . .
Cl5 Cl 0.0464(2) 0.41275(13) 0.84629(10) 0.0407(5) Uani 1 1 d . . . . .
Cl6 Cl -0.21310(18) 0.12738(14) 0.76150(10) 0.0405(6) Uani 1 1 d . . . . .
Cl7 Cl 0.20610(18) 0.38195(12) 0.99260(10) 0.0356(5) Uani 1 1 d . . . . .
Cl8 Cl 0.11821(18) 0.06796(13) 0.99993(9) 0.0349(5) Uani 1 1 d . . . . .
Cl9 Cl 0.36411(19) 0.45138(13) 0.62888(9) 0.0366(5) Uani 1 1 d . . . . .
Cl10 Cl 0.72411(19) 0.63340(14) 0.77888(11) 0.0447(6) Uani 1 1 d . . . . .
Cl11 Cl 0.0681(3) 0.6407(2) 0.79711(19) 0.0499(10) Uani 0.835(6) 1 d . . P A 1
Cl12 Cl 0.4144(3) 0.5472(2) 0.93287(14) 0.0322(7) Uani 0.835(6) 1 d . . P A 1
F1 F 0.6073(4) 0.4679(3) 0.8720(2) 0.0487(13) Uani 1 1 d . . . . .
N1 N 0.3269(5) 0.2329(4) 0.6607(3) 0.0231(15) Uani 1 1 d . . . . .
N2 N 0.1462(5) 0.2629(4) 0.8615(3) 0.0215(14) Uani 1 1 d . . . . .
N3 N 0.3540(5) 0.4861(4) 0.7888(3) 0.0260(15) Uani 1 1 d . . . . .
C1 C 0.3512(6) 0.2665(5) 0.7139(4) 0.0260(19) Uani 1 1 d . . . . .
C2 C 0.2386(6) 0.2832(4) 0.8382(3) 0.0182(16) Uani 1 1 d . . . . .
C3 C 0.3674(6) 0.4216(5) 0.7900(3) 0.0235(18) Uani 1 1 d . . . . .
C4 C 0.5725(7) 0.3886(5) 0.8611(4) 0.032(2) Uani 1 1 d . . . . .
C5 C 0.6105(7) 0.3548(5) 0.8018(4) 0.032(2) Uani 1 1 d . . . . .
H5 H 0.6574 0.3852 0.7711 0.038 Uiso 1 1 calc R U . . .
C6 C 0.5757(6) 0.2741(5) 0.7905(4) 0.033(2) Uani 1 1 d . . . . .
H6 H 0.5950 0.2493 0.7498 0.040 Uiso 1 1 calc R U . . .
C7 C 0.5124(7) 0.2289(5) 0.8383(4) 0.035(2) Uani 1 1 d . . . . .
H7 H 0.4978 0.1738 0.8328 0.042 Uiso 1 1 calc R U . . .
C8 C 0.4709(7) 0.2677(5) 0.8947(4) 0.033(2) Uani 1 1 d . . . . .
H8 H 0.4196 0.2384 0.9242 0.039 Uiso 1 1 calc R U . . .
C9 C 0.5037(7) 0.3470(6) 0.9073(4) 0.035(2) Uani 1 1 d . . . . .
H9 H 0.4800 0.3724 0.9465 0.042 Uiso 1 1 calc R U . . .
C10 C 0.2975(7) 0.1643(5) 0.6184(3) 0.0254(19) Uani 1 1 d . . . . .
C11 C 0.2907(6) 0.1694(4) 0.5483(3) 0.0224(17) Uani 1 1 d . . . . .
C12 C 0.2670(7) 0.1017(4) 0.5067(3) 0.0257(18) Uani 1 1 d . . . . .
H12 H 0.2626 0.1058 0.4601 0.031 Uiso 1 1 calc R U . . .
C13 C 0.2496(7) 0.0284(5) 0.5293(3) 0.0261(19) Uani 1 1 d . . . . .
C14 C 0.2546(6) 0.0247(5) 0.5980(3) 0.0260(18) Uani 1 1 d . . . . .
H14 H 0.2415 -0.0248 0.6152 0.031 Uiso 1 1 calc R U . . .
C15 C 0.2782(6) 0.0914(4) 0.6428(3) 0.0214(17) Uani 1 1 d . . . . .
C16 C 0.2817(7) 0.0817(4) 0.7158(3) 0.0228(12) Uani 1 1 d . . . . .
C17 C 0.3719(7) 0.0534(4) 0.7450(3) 0.0260(18) Uani 1 1 d . . . . .
C18 C 0.3713(7) 0.0377(5) 0.8113(4) 0.0301(19) Uani 1 1 d . . . . .
H18 H 0.4326 0.0172 0.8296 0.036 Uiso 1 1 calc R U . . .
C19 C 0.2801(7) 0.0524(5) 0.8500(4) 0.030(2) Uani 1 1 d . . . . .
H19 H 0.2795 0.0425 0.8957 0.036 Uiso 1 1 calc R U . . .
C20 C 0.1897(7) 0.0810(5) 0.8238(4) 0.0295(19) Uani 1 1 d . . . . .
H20 H 0.1275 0.0913 0.8511 0.035 Uiso 1 1 calc R U . . .
C21 C 0.1910(7) 0.0946(4) 0.7569(3) 0.0256(18) Uani 1 1 d . . . . .
C22 C 0.3135(7) 0.2454(4) 0.5194(3) 0.0228(12) Uani 1 1 d . . . . .
C23 C 0.2213(7) 0.2811(5) 0.5029(4) 0.033(2) Uani 1 1 d . . . . .
C24 C 0.2412(8) 0.3487(5) 0.4708(4) 0.035(2) Uani 1 1 d . . . . .
H24 H 0.1772 0.3713 0.4595 0.042 Uiso 1 1 calc R U . . .
C25 C 0.3545(9) 0.3830(5) 0.4552(4) 0.039(2) Uani 1 1 d . . . . .
H25 H 0.3687 0.4298 0.4337 0.047 Uiso 1 1 calc R U . . .
C26 C 0.4469(8) 0.3497(5) 0.4706(4) 0.036(2) Uani 1 1 d . . . . .
H26 H 0.5248 0.3731 0.4592 0.043 Uiso 1 1 calc R U . . .
C27 C 0.4268(7) 0.2823(5) 0.5028(3) 0.0283(19) Uani 1 1 d . . . . .
C28 C 0.2267(7) -0.0454(5) 0.4803(3) 0.0272(18) Uani 1 1 d . . . . .
C29 C 0.1131(7) -0.0489(5) 0.4411(4) 0.036(2) Uani 1 1 d . . . . .
H29A H 0.0477 -0.0510 0.4718 0.055 Uiso 1 1 calc R U . . .
H29B H 0.0975 -0.0953 0.4097 0.055 Uiso 1 1 calc R U . . .
H29C H 0.1209 -0.0025 0.4165 0.055 Uiso 1 1 calc R U . . .
C30 C 0.3309(8) -0.0392(5) 0.4329(4) 0.045(2) Uani 1 1 d . . . . .
H30A H 0.3199 -0.0864 0.4026 0.068 Uiso 1 1 calc R U . . .
H30B H 0.4043 -0.0333 0.4589 0.068 Uiso 1 1 calc R U . . .
H30C H 0.3347 0.0059 0.4072 0.068 Uiso 1 1 calc R U . . .
C31 C 0.2151(8) -0.1193(5) 0.5162(4) 0.035(2) Uani 1 1 d . . . . .
H31A H 0.1499 -0.1229 0.5472 0.053 Uiso 1 1 calc R U . . .
H31B H 0.2885 -0.1180 0.5409 0.053 Uiso 1 1 calc R U . . .
H31C H 0.1994 -0.1645 0.4834 0.053 Uiso 1 1 calc R U . . .
C32 C 0.0442(6) 0.2424(4) 0.8967(3) 0.0222(17) Uani 1 1 d . . . . .
C33 C 0.0532(6) 0.2197(4) 0.9616(3) 0.0226(17) Uani 1 1 d . . . . .
C34 C -0.0508(7) 0.1935(4) 0.9945(3) 0.0277(19) Uani 1 1 d . . . . .
H34 H -0.0450 0.1767 1.0378 0.033 Uiso 1 1 calc R U . . .
C35 C -0.1625(7) 0.1902(4) 0.9679(3) 0.0237(17) Uani 1 1 d . . . . .
C36 C -0.1658(7) 0.2181(4) 0.9047(4) 0.0275(19) Uani 1 1 d . . . . .
H36 H -0.2401 0.2196 0.8854 0.033 Uiso 1 1 calc R U . . .
C37 C -0.0647(7) 0.2435(5) 0.8690(4) 0.0261(18) Uani 1 1 d . . . . .
C38 C -0.0748(6) 0.2697(5) 0.8001(4) 0.0261(19) Uani 1 1 d . . . . .
C39 C -0.1395(7) 0.2196(5) 0.7484(4) 0.032(2) Uani 1 1 d . . . . .
C40 C -0.1412(8) 0.2431(6) 0.6831(4) 0.038(2) Uani 1 1 d . . . . .
H40 H -0.1830 0.2088 0.6481 0.045 Uiso 1 1 calc R U . . .
C41 C -0.0813(9) 0.3166(6) 0.6709(4) 0.047(3) Uani 1 1 d . . . . .
H41 H -0.0812 0.3320 0.6268 0.057 Uiso 1 1 calc R U . . .
C42 C -0.0226(9) 0.3673(6) 0.7199(4) 0.044(2) Uani 1 1 d . . . . .
H42 H 0.0167 0.4180 0.7107 0.053 Uiso 1 1 calc R U . . .
C43 C -0.0212(7) 0.3434(5) 0.7842(4) 0.034(2) Uani 1 1 d . . . . .
C44 C 0.1660(7) 0.2255(5) 0.9983(3) 0.0266(19) Uani 1 1 d . . . . .
C45 C 0.2379(7) 0.2978(5) 1.0184(3) 0.032(2) Uani 1 1 d . . . . .
C46 C 0.3352(7) 0.3046(6) 1.0609(4) 0.040(2) Uani 1 1 d . . . . .
H46 H 0.3813 0.3544 1.0749 0.048 Uiso 1 1 calc R U . . .
C47 C 0.3643(8) 0.2397(6) 1.0823(4) 0.043(2) Uani 1 1 d . . . . .
H47 H 0.4301 0.2450 1.1119 0.052 Uiso 1 1 calc R U . . .
C48 C 0.3011(7) 0.1675(6) 1.0622(4) 0.036(2) Uani 1 1 d . . . . .
H48 H 0.3250 0.1228 1.0757 0.043 Uiso 1 1 calc R U . . .
C49 C 0.2000(7) 0.1597(5) 1.0214(3) 0.029(2) Uani 1 1 d . . . . .
C50 C -0.2762(7) 0.1586(5) 1.0030(4) 0.0275(19) Uani 1 1 d . . . . .
C51 C -0.2528(8) 0.1278(5) 1.0696(4) 0.042(2) Uani 1 1 d . . . . .
H51A H -0.2066 0.0876 1.0622 0.063 Uiso 1 1 calc R U . . .
H51B H -0.3280 0.1056 1.0893 0.063 Uiso 1 1 calc R U . . .
H51C H -0.2088 0.1704 1.0998 0.063 Uiso 1 1 calc R U . . .
C52 C -0.3442(7) 0.2227(5) 1.0166(4) 0.037(2) Uani 1 1 d . . . . .
H52A H -0.2952 0.2661 1.0439 0.056 Uiso 1 1 calc R U . . .
H52B H -0.4162 0.2026 1.0403 0.056 Uiso 1 1 calc R U . . .
H52C H -0.3652 0.2407 0.9743 0.056 Uiso 1 1 calc R U . . .
C53 C -0.3506(8) 0.0924(5) 0.9578(4) 0.046(2) Uani 1 1 d . . . . .
H53A H -0.3652 0.1114 0.9148 0.069 Uiso 1 1 calc R U . . .
H53B H -0.4260 0.0734 0.9787 0.069 Uiso 1 1 calc R U . . .
H53C H -0.3084 0.0500 0.9509 0.069 Uiso 1 1 calc R U . . .
C54 C 0.3827(7) 0.5634(4) 0.7763(3) 0.0252(18) Uani 1 1 d . . . . .
C55 C 0.4684(6) 0.5888(5) 0.7303(3) 0.0247(18) Uani 1 1 d . . . . .
C56 C 0.4874(7) 0.6649(5) 0.7141(3) 0.0270(19) Uani 1 1 d . . . . .
H56 H 0.5455 0.6816 0.6824 0.032 Uiso 1 1 calc R U . . .
C57 C 0.4245(7) 0.7189(4) 0.7425(3) 0.0255(18) Uani 1 1 d . . . . .
C58 C 0.3463(7) 0.6927(5) 0.7918(4) 0.031(2) Uani 1 1 d . . . . .
H58 H 0.3077 0.7287 0.8151 0.037 Uiso 1 1 calc R U . . .
C59 C 0.3218(6) 0.6161(5) 0.8087(4) 0.0281(19) Uani 1 1 d D . . . .
C60 C 0.2401(6) 0.5959(5) 0.8691(3) 0.030(3) Uani 0.835(6) 1 d DG . P A 1
C65 C 0.2805(5) 0.5716(6) 0.9271(3) 0.033(3) Uani 0.835(6) 1 d G . P A 1
C64 C 0.2105(7) 0.5658(5) 0.9829(3) 0.034(3) Uani 0.835(6) 1 d G . P A 1
H64 H 0.2381 0.5492 1.0226 0.041 Uiso 0.835(6) 1 calc R U P A 1
C63 C 0.1002(6) 0.5844(5) 0.9807(3) 0.046(3) Uani 0.835(6) 1 d G . P A 1
H63 H 0.0523 0.5805 1.0188 0.055 Uiso 0.835(6) 1 calc R U P A 1
C62 C 0.0598(5) 0.6088(4) 0.9226(4) 0.040(3) Uani 0.835(6) 1 d G . P A 1
H62 H -0.0156 0.6215 0.9211 0.048 Uiso 0.835(6) 1 calc R U P A 1
C61 C 0.1297(6) 0.6146(4) 0.8668(3) 0.036(3) Uani 0.835(6) 1 d G . P A 1
C60B C 0.217(3) 0.596(3) 0.852(2) 0.030(3) Uani 0.165(6) 1 d DG . P A 2
C65B C 0.249(3) 0.582(3) 0.916(2) 0.033(3) Uani 0.165(6) 1 d G . P A 2
C64B C 0.167(4) 0.574(3) 0.9661(19) 0.034(3) Uani 0.165(6) 1 d G . P A 2
H64B H 0.1886 0.5648 1.0097 0.041 Uiso 0.165(6) 1 calc R U P A 2
C63B C 0.052(3) 0.580(3) 0.9522(17) 0.046(3) Uani 0.165(6) 1 d G . P A 2
H63B H -0.0048 0.5753 0.9863 0.055 Uiso 0.165(6) 1 calc R U P A 2
C62B C 0.020(3) 0.594(3) 0.8884(19) 0.040(3) Uani 0.165(6) 1 d G . P A 2
H62B H -0.0589 0.5986 0.8789 0.048 Uiso 0.165(6) 1 calc R U P A 2
C61B C 0.102(3) 0.602(3) 0.8386(16) 0.036(3) Uani 0.165(6) 1 d G . P A 2
C66 C 0.5471(7) 0.5392(4) 0.7031(4) 0.0255(18) Uani 1 1 d . . . . .
C67 C 0.5099(7) 0.4730(5) 0.6579(4) 0.0285(19) Uani 1 1 d . . . . .
C68 C 0.5844(8) 0.4288(5) 0.6325(4) 0.038(2) Uani 1 1 d . . . . .
H68 H 0.5553 0.3851 0.6019 0.045 Uiso 1 1 calc R U . . .
C69 C 0.7044(8) 0.4476(5) 0.6516(4) 0.035(2) Uani 1 1 d . . . . .
H69 H 0.7571 0.4167 0.6349 0.042 Uiso 1 1 calc R U . . .
C70 C 0.7435(7) 0.5120(5) 0.6952(4) 0.036(2) Uani 1 1 d . . . . .
H70 H 0.8248 0.5266 0.7074 0.044 Uiso 1 1 calc R U . . .
C71 C 0.6678(7) 0.5552(5) 0.7211(4) 0.0296(19) Uani 1 1 d . . . . .
C72 C 0.4483(7) 0.8036(5) 0.7252(4) 0.0289(19) Uani 1 1 d . . . . .
C73 C 0.5139(8) 0.8166(5) 0.6597(4) 0.042(2) Uani 1 1 d . . . . .
H73A H 0.5945 0.8090 0.6653 0.064 Uiso 1 1 calc R U . . .
H73B H 0.5163 0.8696 0.6480 0.064 Uiso 1 1 calc R U . . .
H73C H 0.4727 0.7795 0.6242 0.064 Uiso 1 1 calc R U . . .
C74 C 0.5216(7) 0.8553(5) 0.7814(4) 0.033(2) Uani 1 1 d . . . . .
H74A H 0.4789 0.8498 0.8231 0.049 Uiso 1 1 calc R U . . .
H74B H 0.5357 0.9096 0.7708 0.049 Uiso 1 1 calc R U . . .
H74C H 0.5972 0.8398 0.7864 0.049 Uiso 1 1 calc R U . . .
C75 C 0.3323(7) 0.8301(5) 0.7198(5) 0.043(2) Uani 1 1 d . . . . .
H75A H 0.2846 0.8001 0.6825 0.065 Uiso 1 1 calc R U . . .
H75B H 0.3483 0.8854 0.7122 0.065 Uiso 1 1 calc R U . . .
H75C H 0.2893 0.8221 0.7612 0.065 Uiso 1 1 calc R U . . .
C1S C 0.1270(11) 0.5644(7) 0.6420(5) 0.075(4) Uani 1 1 d . . . . .
H1SA H 0.2095 0.5723 0.6586 0.090 Uiso 1 1 calc R U . . .
H1SB H 0.0742 0.5403 0.6764 0.090 Uiso 1 1 calc R U . . .
C2S C 0.1091(10) 0.5112(7) 0.5759(5) 0.069(3) Uani 1 1 d . . . . .
H2SA H 0.1300 0.4611 0.5836 0.083 Uiso 1 1 calc R U . . .
H2SB H 0.0250 0.5005 0.5618 0.083 Uiso 1 1 calc R U . . .
C3S C 0.1818(10) 0.5472(7) 0.5227(5) 0.070(3) Uani 1 1 d . . . . .
H3SA H 0.1660 0.5124 0.4812 0.084 Uiso 1 1 calc R U . . .
H3SB H 0.2661 0.5534 0.5352 0.084 Uiso 1 1 calc R U . . .
C4S C 0.1576(12) 0.6251(7) 0.5101(5) 0.075(4) Uani 1 1 d . . . . .
H4SA H 0.0751 0.6185 0.4939 0.090 Uiso 1 1 calc R U . . .
H4SB H 0.2100 0.6479 0.4750 0.090 Uiso 1 1 calc R U . . .
C5S C 0.1776(12) 0.6805(7) 0.5734(5) 0.073(4) Uani 1 1 d . . . . .
H5SA H 0.2611 0.6899 0.5884 0.087 Uiso 1 1 calc R U . . .
H5SB H 0.1590 0.7309 0.5643 0.087 Uiso 1 1 calc R U . . .
C6S C 0.0979(12) 0.6440(7) 0.6273(6) 0.083(4) Uani 1 1 d . . . . .
H6SA H 0.0145 0.6359 0.6124 0.100 Uiso 1 1 calc R U . . .
H6SB H 0.1094 0.6794 0.6684 0.100 Uiso 1 1 calc R U . . .
C7S C 0.8852(10) 0.9274(7) 0.7845(5) 0.063(3) Uani 1 1 d . . . . .
H7SA H 0.9373 0.9797 0.7896 0.076 Uiso 0.781(10) 1 calc R U P B 1
H7SB H 0.8136 0.9296 0.8104 0.076 Uiso 0.781(10) 1 calc R U P B 1
H7SC H 0.8188 0.9032 0.8116 0.076 Uiso 0.219(10) 1 calc R U P B 2
H7SD H 0.8968 0.9843 0.7940 0.076 Uiso 0.219(10) 1 calc R U P B 2
C8S C 0.8505(11) 0.9077(8) 0.7128(5) 0.079(4) Uani 1 1 d . . . . .
H8SA H 0.7836 0.8623 0.7091 0.095 Uiso 0.781(10) 1 calc R U P B 1
H8SB H 0.8228 0.9519 0.6957 0.095 Uiso 0.781(10) 1 calc R U P B 1
H8SC H 0.9025 0.9438 0.6853 0.095 Uiso 0.219(10) 1 calc R U P B 2
H8SD H 0.7684 0.9132 0.7055 0.095 Uiso 0.219(10) 1 calc R U P B 2
C9B C 0.861(4) 0.824(3) 0.692(2) 0.059(4) Uani 0.219(10) 1 d . . P B 2
H9BA H 0.8756 0.8197 0.6441 0.071 Uiso 0.219(10) 1 calc R U P B 2
H9BB H 0.7840 0.7892 0.6997 0.071 Uiso 0.219(10) 1 calc R U P B 2
C9S C 0.9459(12) 0.8898(9) 0.6707(6) 0.059(4) Uani 0.781(10) 1 d . . P B 1
H9SA H 1.0067 0.9378 0.6673 0.071 Uiso 0.781(10) 1 calc R U P B 1
H9SB H 0.9138 0.8712 0.6253 0.071 Uiso 0.781(10) 1 calc R U P B 1
C10B C 0.964(5) 0.794(3) 0.732(2) 0.060(4) Uani 0.219(10) 1 d . . P B 2
H10A H 0.9488 0.7370 0.7250 0.072 Uiso 0.219(10) 1 calc R U P B 2
H10B H 1.0403 0.8146 0.7113 0.072 Uiso 0.219(10) 1 calc R U P B 2
C10S C 1.0026(13) 0.8287(9) 0.6982(6) 0.060(4) Uani 0.781(10) 1 d . . P B 1
H10C H 1.0706 0.8215 0.6710 0.072 Uiso 0.781(10) 1 calc R U P B 1
H10D H 0.9450 0.7786 0.6964 0.072 Uiso 0.781(10) 1 calc R U P B 1
C11B C 0.978(5) 0.813(3) 0.796(2) 0.056(4) Uani 0.219(10) 1 d . . P B 2
H11A H 1.0423 0.7908 0.8137 0.067 Uiso 0.219(10) 1 calc R U P B 2
H11B H 0.9045 0.7907 0.8186 0.067 Uiso 0.219(10) 1 calc R U P B 2
C11S C 1.0437(13) 0.8547(9) 0.7704(6) 0.056(4) Uani 0.781(10) 1 d . . P B 1
H11C H 1.0766 0.8134 0.7891 0.067 Uiso 0.781(10) 1 calc R U P B 1
H11D H 1.1074 0.9019 0.7711 0.067 Uiso 0.781(10) 1 calc R U P B 1
C12B C 1.007(6) 0.900(4) 0.810(3) 0.061(5) Uani 0.219(10) 1 d . . P B 2
H12A H 1.0759 0.9239 0.7845 0.074 Uiso 0.219(10) 1 calc R U P B 2
H12B H 1.0232 0.9151 0.8579 0.074 Uiso 0.219(10) 1 calc R U P B 2
C12S C 0.9465(15) 0.8716(11) 0.8128(8) 0.061(5) Uani 0.781(10) 1 d . . P B 1
H12C H 0.8889 0.8225 0.8179 0.074 Uiso 0.781(10) 1 calc R U P B 1
H12D H 0.9789 0.8929 0.8575 0.074 Uiso 0.781(10) 1 calc R U P B 1

loop_
_atom_site_aniso_label
_atom_site_aniso_U_11
_atom_site_aniso_U_22
_atom_site_aniso_U_33
_atom_site_aniso_U_23
_atom_site_aniso_U_13
_atom_site_aniso_U_12
Mo1 0.0236(4) 0.0253(4) 0.0151(3) 0.0059(3) 0.0019(3) 0.0078(3)
Cl1 0.0323(12) 0.0423(14) 0.0306(10) 0.0041(9) 0.0038(9) 0.0174(10)
Cl1B 0.0401(15) 0.064(2) 0.053(2) 0.0155(18) 0.0071(17) 0.0241(15)
Cl2 0.0328(11) 0.0353(13) 0.0271(10) 0.0076(9) 0.0060(9) 0.0139(10)
Cl2B 0.0340(19) 0.040(2) 0.0241(10) 0.0020(12) 0.0028(12) 0.0107(12)
Cl3 0.0394(13) 0.0434(15) 0.0616(14) 0.0149(12) 0.0046(12) 0.0139(12)
Cl4 0.0407(13) 0.0424(15) 0.0396(11) -0.0015(10) 0.0021(10) 0.0140(11)
Cl5 0.0514(14) 0.0298(13) 0.0417(12) 0.0093(10) 0.0065(11) 0.0080(11)
Cl6 0.0324(12) 0.0479(15) 0.0392(12) -0.0073(10) 0.0000(10) 0.0081(11)
Cl7 0.0385(12) 0.0330(13) 0.0343(11) 0.0020(9) 0.0060(10) 0.0050(10)
Cl8 0.0430(13) 0.0371(13) 0.0301(10) 0.0116(9) 0.0090(9) 0.0176(11)
Cl9 0.0472(13) 0.0373(14) 0.0261(10) 0.0016(9) -0.0035(10) 0.0110(11)
Cl10 0.0352(13) 0.0470(16) 0.0490(13) -0.0078(11) -0.0049(11) 0.0069(11)
Cl11 0.0401(15) 0.064(2) 0.053(2) 0.0155(18) 0.0071(17) 0.0241(15)
Cl12 0.0340(19) 0.040(2) 0.0241(10) 0.0020(12) 0.0028(12) 0.0107(12)
F1 0.050(3) 0.034(3) 0.057(3) 0.004(3) -0.021(3) -0.001(3)
N1 0.033(4) 0.022(4) 0.016(3) 0.003(3) 0.003(3) 0.007(3)
N2 0.027(4) 0.023(4) 0.015(3) 0.004(3) 0.001(3) 0.007(3)
N3 0.031(4) 0.030(5) 0.018(3) -0.003(3) 0.001(3) 0.009(3)
C1 0.026(4) 0.030(5) 0.030(4) 0.023(4) 0.015(4) 0.015(4)
C2 0.026(4) 0.011(4) 0.016(3) 0.004(3) -0.006(3) 0.001(3)
C3 0.020(4) 0.038(6) 0.014(3) -0.002(3) 0.005(3) 0.012(4)
C4 0.031(5) 0.029(6) 0.035(5) 0.003(4) -0.009(4) 0.003(4)
C5 0.020(4) 0.047(6) 0.032(4) 0.018(4) -0.001(4) 0.007(4)
C6 0.018(4) 0.053(7) 0.032(4) 0.002(4) -0.004(4) 0.015(4)
C7 0.034(5) 0.033(5) 0.043(5) 0.010(4) -0.012(4) 0.015(4)
C8 0.034(5) 0.041(6) 0.025(4) 0.013(4) -0.007(4) 0.008(4)
C9 0.034(5) 0.055(7) 0.018(4) 0.005(4) -0.001(4) 0.012(5)
C10 0.029(5) 0.032(5) 0.018(4) 0.005(4) 0.003(3) 0.014(4)
C11 0.022(4) 0.023(5) 0.024(4) 0.003(3) 0.004(3) 0.007(4)
C12 0.034(5) 0.025(5) 0.018(4) 0.004(3) -0.001(3) 0.007(4)
C13 0.026(4) 0.032(5) 0.023(4) 0.005(4) 0.003(3) 0.012(4)
C14 0.030(5) 0.026(5) 0.025(4) 0.004(3) 0.002(4) 0.012(4)
C15 0.018(4) 0.023(5) 0.025(4) 0.000(3) -0.001(3) 0.007(3)
C16 0.034(3) 0.021(3) 0.015(2) 0.001(2) 0.002(2) 0.008(3)
C17 0.034(5) 0.024(5) 0.020(4) 0.000(3) 0.005(3) 0.005(4)
C18 0.040(5) 0.028(5) 0.026(4) 0.010(4) 0.004(4) 0.010(4)
C19 0.046(5) 0.027(5) 0.017(4) 0.006(3) 0.003(4) 0.006(4)
C20 0.040(5) 0.028(5) 0.023(4) 0.006(4) 0.013(4) 0.010(4)
C21 0.029(4) 0.025(5) 0.024(4) 0.007(3) 0.004(3) 0.007(4)
C22 0.034(3) 0.021(3) 0.015(2) 0.001(2) 0.002(2) 0.008(3)
C23 0.048(6) 0.028(5) 0.022(4) 0.002(4) 0.004(4) 0.009(4)
C24 0.046(6) 0.036(6) 0.027(4) 0.006(4) -0.004(4) 0.020(5)
C25 0.076(7) 0.024(5) 0.023(4) 0.010(4) 0.003(4) 0.015(5)
C26 0.048(6) 0.030(5) 0.026(4) 0.001(4) 0.011(4) -0.002(4)
C27 0.035(5) 0.030(5) 0.020(4) 0.001(4) 0.000(4) 0.009(4)
C28 0.036(5) 0.023(5) 0.023(4) -0.003(3) 0.001(4) 0.006(4)
C29 0.049(6) 0.032(5) 0.029(4) -0.008(4) -0.006(4) 0.014(4)
C30 0.058(6) 0.037(6) 0.037(5) -0.001(4) 0.024(5) 0.004(5)
C31 0.048(5) 0.029(5) 0.030(4) 0.000(4) 0.004(4) 0.012(4)
C32 0.025(4) 0.018(4) 0.023(4) 0.002(3) 0.009(3) 0.005(3)
C33 0.020(4) 0.018(5) 0.028(4) 0.002(3) 0.001(3) 0.002(3)
C34 0.040(5) 0.028(5) 0.018(4) 0.005(3) 0.005(4) 0.013(4)
C35 0.028(4) 0.023(5) 0.019(4) 0.000(3) -0.002(3) 0.002(4)
C36 0.027(4) 0.027(5) 0.032(4) 0.009(4) 0.003(4) 0.011(4)
C37 0.027(5) 0.023(5) 0.030(4) -0.004(4) -0.001(4) 0.010(4)
C38 0.021(4) 0.036(5) 0.024(4) 0.005(4) -0.001(3) 0.014(4)
C39 0.027(5) 0.051(6) 0.024(4) 0.003(4) -0.003(4) 0.022(4)
C40 0.045(6) 0.054(7) 0.021(4) -0.012(4) -0.009(4) 0.033(5)
C41 0.059(7) 0.063(8) 0.031(5) 0.016(5) 0.002(5) 0.035(6)
C42 0.067(7) 0.036(6) 0.036(5) 0.021(4) 0.014(5) 0.020(5)
C43 0.043(5) 0.035(6) 0.029(4) 0.008(4) 0.009(4) 0.019(4)
C44 0.029(5) 0.036(5) 0.018(4) 0.006(4) 0.011(3) 0.010(4)
C45 0.033(5) 0.045(6) 0.015(4) 0.000(4) 0.009(4) 0.000(4)
C46 0.032(5) 0.061(7) 0.025(4) 0.002(4) 0.007(4) 0.005(5)
C47 0.031(5) 0.077(8) 0.024(4) 0.013(5) -0.001(4) 0.013(5)
C48 0.036(5) 0.056(7) 0.021(4) 0.014(4) 0.009(4) 0.020(5)
C49 0.036(5) 0.037(5) 0.018(4) 0.010(4) 0.010(4) 0.013(4)
C50 0.028(4) 0.021(5) 0.036(4) 0.013(4) 0.011(4) 0.007(4)
C51 0.050(6) 0.038(6) 0.045(5) 0.029(4) 0.021(5) 0.014(5)
C52 0.027(5) 0.059(7) 0.034(4) 0.018(4) 0.007(4) 0.021(5)
C53 0.039(6) 0.036(6) 0.055(6) 0.004(5) 0.015(5) -0.008(4)
C54 0.034(5) 0.019(5) 0.023(4) 0.001(3) -0.001(4) 0.004(4)
C55 0.027(4) 0.028(5) 0.020(4) 0.001(3) 0.001(3) 0.007(4)
C56 0.026(4) 0.030(5) 0.021(4) 0.000(4) 0.001(3) -0.001(4)
C57 0.031(5) 0.022(5) 0.024(4) 0.000(3) 0.002(4) 0.008(4)
C58 0.035(5) 0.029(5) 0.027(4) -0.005(4) 0.013(4) 0.009(4)
C59 0.024(4) 0.028(5) 0.031(4) 0.001(4) 0.009(4) 0.003(4)
C60 0.032(6) 0.022(5) 0.035(7) -0.001(5) 0.008(5) 0.010(5)
C65 0.040(7) 0.032(6) 0.036(6) 0.005(4) 0.010(5) 0.025(5)
C64 0.043(8) 0.024(6) 0.033(6) -0.004(5) 0.008(5) 0.002(5)
C63 0.034(7) 0.028(6) 0.074(9) 0.005(6) 0.028(7) 0.002(6)
C62 0.046(7) 0.026(7) 0.046(7) -0.001(6) 0.020(6) 0.007(6)
C61 0.035(6) 0.031(6) 0.039(6) -0.010(5) 0.014(6) 0.003(5)
C60B 0.032(6) 0.022(5) 0.035(7) -0.001(5) 0.008(5) 0.010(5)
C65B 0.040(7) 0.032(6) 0.036(6) 0.005(4) 0.010(5) 0.025(5)
C64B 0.043(8) 0.024(6) 0.033(6) -0.004(5) 0.008(5) 0.002(5)
C63B 0.034(7) 0.028(6) 0.074(9) 0.005(6) 0.028(7) 0.002(6)
C62B 0.046(7) 0.026(7) 0.046(7) -0.001(6) 0.020(6) 0.007(6)
C61B 0.035(6) 0.031(6) 0.039(6) -0.010(5) 0.014(6) 0.003(5)
C66 0.037(5) 0.014(4) 0.026(4) 0.008(3) 0.011(4) 0.005(4)
C67 0.035(5) 0.028(5) 0.024(4) 0.007(4) 0.003(4) 0.007(4)
C68 0.067(7) 0.035(6) 0.018(4) 0.005(4) 0.011(4) 0.024(5)
C69 0.043(6) 0.038(6) 0.033(5) 0.011(4) 0.018(4) 0.022(5)
C70 0.032(5) 0.038(6) 0.043(5) 0.009(4) 0.009(4) 0.014(4)
C71 0.035(5) 0.028(5) 0.026(4) 0.006(4) 0.004(4) 0.004(4)
C72 0.039(5) 0.024(5) 0.024(4) 0.001(3) 0.002(4) 0.009(4)
C73 0.072(7) 0.028(5) 0.028(4) 0.004(4) 0.003(4) 0.012(5)
C74 0.041(5) 0.026(5) 0.031(4) 0.008(4) 0.002(4) 0.005(4)
C75 0.038(5) 0.036(6) 0.060(6) 0.018(5) 0.000(5) 0.012(5)
C1S 0.101(10) 0.071(9) 0.060(7) 0.011(6) 0.003(7) 0.033(8)
C2S 0.076(8) 0.074(9) 0.067(7) 0.014(6) 0.006(6) 0.032(7)
C3S 0.089(9) 0.080(9) 0.050(6) 0.021(6) 0.001(6) 0.035(7)
C4S 0.102(10) 0.077(9) 0.054(7) 0.012(6) 0.005(7) 0.032(8)
C5S 0.117(11) 0.059(8) 0.043(6) 0.006(6) -0.006(6) 0.019(7)
C6S 0.116(11) 0.069(9) 0.071(8) 0.018(7) 0.025(8) 0.031(8)
C7S 0.074(8) 0.074(9) 0.050(6) 0.007(6) 0.004(6) 0.036(7)
C8S 0.093(9) 0.106(11) 0.053(7) 0.019(7) 0.008(7) 0.052(8)
C9B 0.070(9) 0.087(12) 0.033(6) 0.013(7) -0.003(6) 0.043(8)
C9S 0.070(9) 0.087(12) 0.033(6) 0.013(7) -0.003(6) 0.043(8)
C10B 0.078(10) 0.058(11) 0.052(9) -0.005(7) 0.012(7) 0.035(9)
C10S 0.078(10) 0.058(11) 0.052(9) -0.005(7) 0.012(7) 0.035(9)
C11B 0.079(11) 0.059(10) 0.038(7) 0.009(6) -0.013(7) 0.028(8)
C11S 0.079(11) 0.059(10) 0.038(7) 0.009(6) -0.013(7) 0.028(8)
C12B 0.089(15) 0.073(14) 0.033(6) 0.019(8) 0.023(10) 0.036(11)
C12S 0.089(15) 0.073(14) 0.033(6) 0.019(8) 0.023(10) 0.036(11)

loop_
_atom_type_symbol
_atom_type_description
_atom_type_scat_dispersion_real
_atom_type_scat_dispersion_imag
_atom_type_scat_source
C C 0.0033 0.0016 'International Tables Vol C Tables 4.2.6.8 and 6.1.1.4'
H H 0.0000 0.0000 'International Tables Vol C Tables 4.2.6.8 and 6.1.1.4'
Cl Cl 0.1484 0.1585 'International Tables Vol C Tables 4.2.6.8 and 6.1.1.4'
F F 0.0171 0.0103 'International Tables Vol C Tables 4.2.6.8 and 6.1.1.4'
Mo Mo -1.6832 0.6857 'International Tables Vol C Tables 4.2.6.8 and 6.1.1.4'
N N 0.0061 0.0033 'International Tables Vol C Tables 4.2.6.8 and 6.1.1.4'

loop_
_geom_angle_atom_site_label_1
_geom_angle_atom_site_label_2
_geom_angle_atom_site_label_3
_geom_angle
C1 Mo1 C2 89.8(3)
C1 Mo1 C4 140.2(3)
C1 Mo1 C5 105.7(3)
C1 Mo1 C6 87.6(3)
C1 Mo1 C7 98.4(3)
C1 Mo1 C8 129.6(3)
C1 Mo1 C9 161.0(3)
C2 Mo1 C4 130.0(3)
C2 Mo1 C5 161.9(3)
C2 Mo1 C6 140.4(3)
C2 Mo1 C7 106.5(3)
C2 Mo1 C8 88.0(3)
C2 Mo1 C9 98.6(3)
C3 Mo1 C1 96.5(3)
C3 Mo1 C2 89.1(3)
C3 Mo1 C4 85.9(3)
C3 Mo1 C5 98.0(3)
C3 Mo1 C6 130.5(3)
C3 Mo1 C7 158.4(3)
C3 Mo1 C8 133.8(3)
C3 Mo1 C9 100.7(3)
C4 Mo1 C5 35.2(3)
C4 Mo1 C7 72.7(3)
C4 Mo1 C9 34.7(3)
C6 Mo1 C4 62.3(3)
C6 Mo1 C5 35.0(3)
C6 Mo1 C7 35.4(3)
C6 Mo1 C9 75.0(3)
C7 Mo1 C5 62.9(3)
C8 Mo1 C4 62.0(3)
C8 Mo1 C5 75.1(3)
C8 Mo1 C6 64.3(3)
C8 Mo1 C7 35.8(3)
C8 Mo1 C9 34.8(3)
C9 Mo1 C5 63.8(3)
C9 Mo1 C7 62.9(3)
C1 N1 C10 151.8(7)
C2 N2 C32 172.8(7)
C3 N3 C54 156.8(7)
N1 C1 Mo1 174.7(6)
N2 C2 Mo1 175.4(6)
N3 C3 Mo1 171.2(6)
F1 C4 Mo1 127.7(5)
F1 C4 C5 116.2(7)
F1 C4 C9 119.8(7)
C5 C4 Mo1 73.7(5)
C9 C4 Mo1 72.9(5)
C9 C4 C5 124.1(8)
Mo1 C5 H5 128.6
C4 C5 Mo1 71.2(4)
C4 C5 H5 121.7
C6 C5 Mo1 70.5(4)
C6 C5 C4 116.5(7)
C6 C5 H5 121.7
Mo1 C6 H6 123.4
C5 C6 Mo1 74.5(4)
C5 C6 H6 119.3
C5 C6 C7 121.3(7)
C7 C6 Mo1 74.2(4)
C7 C6 H6 119.3
Mo1 C7 H7 132.1
C6 C7 Mo1 70.4(4)
C6 C7 H7 120.8
C6 C7 C8 118.4(8)
C8 C7 Mo1 69.4(4)
C8 C7 H7 120.8
Mo1 C8 H8 122.8
C7 C8 Mo1 74.8(4)
C7 C8 H8 119.4
C9 C8 Mo1 74.4(5)
C9 C8 C7 121.2(8)
C9 C8 H8 119.4
Mo1 C9 H9 127.8
C4 C9 Mo1 72.4(5)
C4 C9 H9 121.0
C8 C9 Mo1 70.8(5)
C8 C9 C4 118.0(7)
C8 C9 H9 121.0
N1 C10 C11 119.1(7)
C15 C10 N1 122.0(6)
C15 C10 C11 118.9(7)
C10 C11 C22 121.3(7)
C12 C11 C10 119.0(7)
C12 C11 C22 119.7(6)
C11 C12 H12 118.3
C11 C12 C13 123.5(7)
C13 C12 H12 118.3
C12 C13 C14 116.7(7)
C12 C13 C28 121.3(6)
C14 C13 C28 122.0(7)
C13 C14 H14 118.8
C13 C14 C15 122.4(7)
C15 C14 H14 118.8
C10 C15 C14 119.5(6)
C10 C15 C16 121.8(7)
C14 C15 C16 118.7(7)
C17 C16 C15 121.5(6)
C21 C16 C15 121.7(6)
C21 C16 C17 116.6(6)
C16 C17 Cl2 119.2(5)
C18 C17 Cl2 118.5(6)
C18 C17 C16 122.3(6)
C17 C18 H18 120.6
C19 C18 C17 118.8(7)
C19 C18 H18 120.6
C18 C19 H19 119.4
C18 C19 C20 121.2(7)
C20 C19 H19 119.4
C19 C20 H20 120.5
C19 C20 C21 118.9(7)
C21 C20 H20 120.5
C16 C21 Cl1 119.1(5)
C16 C21 C20 122.2(7)
C20 C21 Cl1 118.8(5)
C23 C22 C11 121.6(7)
C27 C22 C11 121.6(6)
C27 C22 C23 116.7(7)
C22 C23 Cl3 119.1(6)
C24 C23 Cl3 119.1(6)
C24 C23 C22 121.7(8)
C23 C24 H24 120.2
C25 C24 C23 119.6(7)
C25 C24 H24 120.2
C24 C25 H25 119.9
C26 C25 C24 120.2(8)
C26 C25 H25 119.9
C25 C26 H26 120.0
C25 C26 C27 120.1(8)
C27 C26 H26 120.0
C22 C27 Cl4 118.7(6)
C26 C27 Cl4 119.7(6)
C26 C27 C22 121.6(7)
C29 C28 C13 108.5(6)
C29 C28 C30 110.1(7)
C29 C28 C31 108.9(7)
C30 C28 C13 108.0(7)
C31 C28 C13 112.2(6)
C31 C28 C30 109.2(6)
C28 C29 H29A 109.5
C28 C29 H29B 109.5
C28 C29 H29C 109.5
H29A C29 H29B 109.5
H29A C29 H29C 109.5
H29B C29 H29C 109.5
C28 C30 H30A 109.5
C28 C30 H30B 109.5
C28 C30 H30C 109.5
H30A C30 H30B 109.5
H30A C30 H30C 109.5
H30B C30 H30C 109.5
C28 C31 H31A 109.5
C28 C31 H31B 109.5
C28 C31 H31C 109.5
H31A C31 H31B 109.5
H31A C31 H31C 109.5
H31B C31 H31C 109.5
N2 C32 C33 118.5(6)
N2 C32 C37 121.1(6)
C37 C32 C33 120.4(6)
C32 C33 C44 124.2(6)
C34 C33 C32 117.8(7)
C34 C33 C44 117.9(6)
C33 C34 H34 118.0
C35 C34 C33 124.0(7)
C35 C34 H34 118.0
C34 C35 C36 115.6(7)
C34 C35 C50 123.8(6)
C36 C35 C50 120.7(7)
C35 C36 H36 118.6
C37 C36 C35 122.8(7)
C37 C36 H36 118.6
C32 C37 C36 119.2(7)
C32 C37 C38 120.7(7)
C36 C37 C38 120.1(7)
C39 C38 C37 121.4(7)
C43 C38 C37 122.0(7)
C43 C38 C39 116.7(7)
C38 C39 Cl6 121.6(6)
C40 C39 Cl6 117.7(7)
C40 C39 C38 120.6(8)
C39 C40 H40 120.5
C41 C40 C39 118.9(8)
C41 C40 H40 120.5
C40 C41 H41 119.0
C42 C41 C40 122.0(8)
C42 C41 H41 119.0
C41 C42 H42 120.7
C41 C42 C43 118.6(9)
C43 C42 H42 120.7
C38 C43 Cl5 120.1(6)
C38 C43 C42 123.1(9)
C42 C43 Cl5 116.8(7)
C45 C44 C33 121.0(7)
C45 C44 C49 116.5(8)
C49 C44 C33 122.1(8)
C44 C45 Cl7 120.6(6)
C46 C45 Cl7 117.8(7)
C46 C45 C44 121.6(8)
C45 C46 H46 120.0
C47 C46 C45 119.9(9)
C47 C46 H46 120.0
C46 C47 H47 119.3
C48 C47 C46 121.4(9)
C48 C47 H47 119.3
C47 C48 H48 120.3
C47 C48 C49 119.4(8)
C49 C48 H48 120.3
C44 C49 Cl8 120.6(6)
C48 C49 Cl8 118.3(6)
C48 C49 C44 121.1(8)
C35 C50 C51 112.1(6)
C35 C50 C53 108.6(6)
C51 C50 C53 108.9(7)
C52 C50 C35 109.6(6)
C52 C50 C51 108.1(6)
C52 C50 C53 109.5(7)
C50 C51 H51A 109.5
C50 C51 H51B 109.5
C50 C51 H51C 109.5
H51A C51 H51B 109.5
H51A C51 H51C 109.5
H51B C51 H51C 109.5
C50 C52 H52A 109.5
C50 C52 H52B 109.5
C50 C52 H52C 109.5
H52A C52 H52B 109.5
H52A C52 H52C 109.5
H52B C52 H52C 109.5
C50 C53 H53A 109.5
C50 C53 H53B 109.5
C50 C53 H53C 109.5
H53A C53 H53B 109.5
H53A C53 H53C 109.5
H53B C53 H53C 109.5
N3 C54 C55 120.3(6)
N3 C54 C59 119.5(6)
C55 C54 C59 120.1(7)
C54 C55 C66 122.0(7)
C56 C55 C54 119.1(6)
C56 C55 C66 118.7(6)
C55 C56 H56 118.5
C55 C56 C57 123.0(7)
C57 C56 H56 118.5
C56 C57 C72 122.5(7)
C58 C57 C56 115.9(7)
C58 C57 C72 121.4(6)
C57 C58 H58 118.4
C57 C58 C59 123.1(7)
C59 C58 H58 118.4
C54 C59 C60 123.1(7)
C54 C59 C60B 126(2)
C58 C59 C54 118.5(6)
C58 C59 C60 117.8(6)
C58 C59 C60B 115(2)
C65 C60 C59 122.2(5)
C65 C60 C61 120.0
C61 C60 C59 117.1(5)
C60 C65 Cl12 122.3(4)
C64 C65 Cl12 117.7(4)
C64 C65 C60 120.0
C65 C64 H64 120.0
C63 C64 C65 120.0
C63 C64 H64 120.0
C64 C63 H63 120.0
C64 C63 C62 120.0
C62 C63 H63 120.0
C63 C62 H62 120.0
C63 C62 C61 120.0
C61 C62 H62 120.0
C60 C61 Cl11 124.1(4)
C62 C61 Cl11 115.8(4)
C62 C61 C60 120.0
C65B C60B C59 112(3)
C65B C60B C61B 120.0
C61B C60B C59 127(3)
C60B C65B Cl2B 121(3)
C60B C65B C64B 120.0
C64B C65B Cl2B 119(3)
C65B C64B H64B 120.0
C63B C64B C65B 120.0
C63B C64B H64B 120.0
C64B C63B H63B 120.0
C64B C63B C62B 120.0
C62B C63B H63B 120.0
C63B C62B H62B 120.0
C61B C62B C63B 120.0
C61B C62B H62B 120.0
C60B C61B Cl1B 121(2)
C62B C61B Cl1B 119(2)
C62B C61B C60B 120.0
C67 C66 C55 124.0(7)
C71 C66 C55 121.3(7)
C71 C66 C67 114.7(6)
C66 C67 Cl9 118.3(6)
C68 C67 Cl9 118.5(7)
C68 C67 C66 123.1(8)
C67 C68 H68 120.0
C67 C68 C69 120.0(8)
C69 C68 H68 120.0
C68 C69 H69 120.9
C70 C69 C68 118.2(7)
C70 C69 H69 120.9
C69 C70 H70 119.4
C71 C70 C69 121.3(8)
C71 C70 H70 119.4
C66 C71 Cl10 119.3(6)
C70 C71 Cl10 118.1(7)
C70 C71 C66 122.6(8)
C57 C72 C73 113.2(6)
C74 C72 C57 109.5(6)
C74 C72 C73 108.5(7)
C75 C72 C57 109.8(7)
C75 C72 C73 108.5(7)
C75 C72 C74 107.1(6)
C72 C73 H73A 109.5
C72 C73 H73B 109.5
C72 C73 H73C 109.5
H73A C73 H73B 109.5
H73A C73 H73C 109.5
H73B C73 H73C 109.5
C72 C74 H74A 109.5
C72 C74 H74B 109.5
C72 C74 H74C 109.5
H74A C74 H74B 109.5
H74A C74 H74C 109.5
H74B C74 H74C 109.5
C72 C75 H75A 109.5
C72 C75 H75B 109.5
C72 C75 H75C 109.5
H75A C75 H75B 109.5
H75A C75 H75C 109.5
H75B C75 H75C 109.5
H1SA C1S H1SB 108.5
C2S C1S H1SA 110.2
C2S C1S H1SB 110.2
C2S C1S C6S 107.7(9)
C6S C1S H1SA 110.2
C6S C1S H1SB 110.2
C1S C2S H2SA 109.3
C1S C2S H2SB 109.3
H2SA C2S H2SB 108.0
C3S C2S C1S 111.6(11)
C3S C2S H2SA 109.3
C3S C2S H2SB 109.3
C2S C3S H3SA 109.2
C2S C3S H3SB 109.2
C2S C3S C4S 112.2(9)
H3SA C3S H3SB 107.9
C4S C3S H3SA 109.2
C4S C3S H3SB 109.2
C3S C4S H4SA 109.4
C3S C4S H4SB 109.4
C3S C4S C5S 111.2(9)
H4SA C4S H4SB 108.0
C5S C4S H4SA 109.4
C5S C4S H4SB 109.4
C4S C5S H5SA 109.9
C4S C5S H5SB 109.9
H5SA C5S H5SB 108.3
C6S C5S C4S 108.7(10)
C6S C5S H5SA 109.9
C6S C5S H5SB 109.9
C1S C6S H6SA 109.6
C1S C6S H6SB 109.6
C5S C6S C1S 110.3(9)
C5S C6S H6SA 109.6
C5S C6S H6SB 109.6
H6SA C6S H6SB 108.1
H7SA C7S H7SB 107.7
H7SC C7S H7SD 107.4
C8S C7S H7SA 108.8
C8S C7S H7SB 108.8
C8S C7S H7SC 108.3
C8S C7S H7SD 108.3
C8S C7S C12B 116(2)
C12B C7S H7SC 108.3
C12B C7S H7SD 108.3
C12S C7S H7SA 108.8
C12S C7S H7SB 108.8
C12S C7S C8S 113.6(10)
C7S C8S H8SA 108.7
C7S C8S H8SB 108.7
C7S C8S H8SC 109.7
C7S C8S H8SD 109.7
C7S C8S C9B 109.7(17)
H8SA C8S H8SB 107.6
H8SC C8S H8SD 108.2
C9B C8S H8SC 109.7
C9B C8S H8SD 109.7
C9S C8S C7S 114.1(10)
C9S C8S H8SA 108.7
C9S C8S H8SB 108.7
C8S C9B H9BA 108.5
C8S C9B H9BB 108.5
C8S C9B C10B 115(4)
H9BA C9B H9BB 107.5
C10B C9B H9BA 108.5
C10B C9B H9BB 108.5
C8S C9S H9SA 109.2
C8S C9S H9SB 109.2
C8S C9S C10S 112.0(10)
H9SA C9S H9SB 107.9
C10S C9S H9SA 109.2
C10S C9S H9SB 109.2
C9B C10B H10A 107.8
C9B C10B H10B 107.8
H10A C10B H10B 107.2
C11B C10B C9B 118(4)
C11B C10B H10A 107.8
C11B C10B H10B 107.8
C9S C10S H10C 109.8
C9S C10S H10D 109.8
C9S C10S C11S 109.3(10)
H10C C10S H10D 108.3
C11S C10S H10C 109.8
C11S C10S H10D 109.8
C10B C11B H11A 109.6
C10B C11B H11B 109.6
C10B C11B C12B 110(5)
H11A C11B H11B 108.2
C12B C11B H11A 109.6
C12B C11B H11B 109.6
C10S C11S H11C 109.2
C10S C11S H11D 109.2
H11C C11S H11D 107.9
C12S C11S C10S 112.2(12)
C12S C11S H11C 109.2
C12S C11S H11D 109.2
C7S C12B H12A 111.0
C7S C12B H12B 111.0
C11B C12B C7S 104(5)
C11B C12B H12A 111.0
C11B C12B H12B 111.0
H12A C12B H12B 109.0
C7S C12S C11S 112.4(11)
C7S C12S H12C 109.1
C7S C12S H12D 109.1
C11S C12S H12C 109.1
C11S C12S H12D 109.1
H12C C12S H12D 107.8

loop_
_geom_bond_atom_site_label_1
_geom_bond_atom_site_label_2
_geom_bond_distance
Mo1 C1 2.016(8)
Mo1 C2 2.029(7)
Mo1 C3 2.011(8)
Mo1 C4 2.316(9)
Mo1 C5 2.348(8)
Mo1 C6 2.297(7)
Mo1 C7 2.346(7)
Mo1 C8 2.277(7)
Mo1 C9 2.322(8)
Cl1 C21 1.730(7)
Cl1B C61B 1.79(4)
Cl2 C17 1.740(7)
Cl2B C65B 1.64(3)
Cl3 C23 1.729(9)
Cl4 C27 1.739(7)
Cl5 C43 1.739(9)
Cl6 C39 1.717(9)
Cl7 C45 1.724(9)
Cl8 C49 1.719(9)
Cl9 C67 1.741(8)
Cl10 C71 1.745(8)
Cl11 C61 1.711(6)
Cl12 C65 1.705(5)
F1 C4 1.376(9)
N1 C1 1.188(9)
N1 C10 1.403(10)
N2 C2 1.172(9)
N2 C32 1.382(9)
N3 C3 1.185(9)
N3 C54 1.382(10)
C4 C5 1.410(11)
C4 C9 1.384(11)
C5 H5 0.9500
C5 C6 1.398(12)
C6 H6 0.9500
C6 C7 1.411(11)
C7 H7 0.9500
C7 C8 1.422(11)
C8 H8 0.9500
C8 C9 1.375(12)
C9 H9 0.9500
C10 C11 1.426(9)
C10 C15 1.392(10)
C11 C12 1.381(10)
C11 C22 1.482(10)
C12 H12 0.9500
C12 C13 1.384(10)
C13 C14 1.392(10)
C13 C28 1.548(10)
C14 H14 0.9500
C14 C15 1.405(10)
C15 C16 1.495(9)
C16 C17 1.399(10)
C16 C21 1.389(9)
C17 C18 1.385(10)
C18 H18 0.9500
C18 C19 1.376(10)
C19 H19 0.9500
C19 C20 1.377(10)
C20 H20 0.9500
C20 C21 1.389(10)
C22 C23 1.404(10)
C22 C27 1.395(11)
C23 C24 1.381(11)
C24 H24 0.9500
C24 C25 1.377(12)
C25 H25 0.9500
C25 C26 1.374(12)
C26 H26 0.9500
C26 C27 1.380(11)
C28 C29 1.520(11)
C28 C30 1.538(10)
C28 C31 1.525(11)
C29 H29A 0.9800
C29 H29B 0.9800
C29 H29C 0.9800
C30 H30A 0.9800
C30 H30B 0.9800
C30 H30C 0.9800
C31 H31A 0.9800
C31 H31B 0.9800
C31 H31C 0.9800
C32 C33 1.408(10)
C32 C37 1.384(10)
C33 C34 1.392(10)
C33 C44 1.480(10)
C34 H34 0.9500
C34 C35 1.388(10)
C35 C36 1.406(10)
C35 C50 1.524(10)
C36 H36 0.9500
C36 C37 1.392(10)
C37 C38 1.511(10)
C38 C39 1.412(11)
C38 C43 1.385(11)
C39 C40 1.412(11)
C40 H40 0.9500
C40 C41 1.380(13)
C41 H41 0.9500
C41 C42 1.355(13)
C42 H42 0.9500
C42 C43 1.395(11)
C44 C45 1.400(11)
C44 C49 1.417(10)
C45 C46 1.392(11)
C46 H46 0.9500
C46 C47 1.364(12)
C47 H47 0.9500
C47 C48 1.360(13)
C48 H48 0.9500
C48 C49 1.405(11)
C50 C51 1.530(10)
C50 C52 1.523(10)
C50 C53 1.530(12)
C51 H51A 0.9800
C51 H51B 0.9800
C51 H51C 0.9800
C52 H52A 0.9800
C52 H52B 0.9800
C52 H52C 0.9800
C53 H53A 0.9800
C53 H53B 0.9800
C53 H53C 0.9800
C54 C55 1.394(10)
C54 C59 1.408(9)
C55 C56 1.384(10)
C55 C66 1.474(9)
C56 H56 0.9500
C56 C57 1.409(10)
C57 C58 1.391(10)
C57 C72 1.533(11)
C58 H58 0.9500
C58 C59 1.395(11)
C59 C60 1.566(8)
C59 C60B 1.505(18)
C60 C65 1.3900
C60 C61 1.3900
C65 C64 1.3900
C64 H64 0.9500
C64 C63 1.3900
C63 H63 0.9500
C63 C62 1.3900
C62 H62 0.9500
C62 C61 1.3900
C60B C65B 1.3900
C60B C61B 1.3900
C65B C64B 1.3900
C64B H64B 0.9500
C64B C63B 1.3900
C63B H63B 0.9500
C63B C62B 1.3900
C62B H62B 0.9500
C62B C61B 1.3900
C66 C67 1.413(11)
C66 C71 1.409(11)
C67 C68 1.361(10)
C68 H68 0.9500
C68 C69 1.407(12)
C69 H69 0.9500
C69 C70 1.374(12)
C70 H70 0.9500
C70 C71 1.363(10)
C72 C73 1.538(10)
C72 C74 1.530(11)
C72 C75 1.524(10)
C73 H73A 0.9800
C73 H73B 0.9800
C73 H73C 0.9800
C74 H74A 0.9800
C74 H74B 0.9800
C74 H74C 0.9800
C75 H75A 0.9800
C75 H75B 0.9800
C75 H75C 0.9800
C1S H1SA 0.9900
C1S H1SB 0.9900
C1S C2S 1.555(15)
C1S C6S 1.564(15)
C2S H2SA 0.9900
C2S H2SB 0.9900
C2S C3S 1.471(14)
C3S H3SA 0.9900
C3S H3SB 0.9900
C3S C4S 1.505(14)
C4S H4SA 0.9900
C4S H4SB 0.9900
C4S C5S 1.530(14)
C5S H5SA 0.9900
C5S H5SB 0.9900
C5S C6S 1.525(15)
C6S H6SA 0.9900
C6S H6SB 0.9900
C7S H7SA 0.9900
C7S H7SB 0.9900
C7S H7SC 0.9900
C7S H7SD 0.9900
C7S C8S 1.491(14)
C7S C12B 1.67(7)
C7S C12S 1.479(18)
C8S H8SA 0.9900
C8S H8SB 0.9900
C8S H8SC 0.9900
C8S H8SD 0.9900
C8S C9B 1.53(5)
C8S C9S 1.473(15)
C9B H9BA 0.9900
C9B H9BB 0.9900
C9B C10B 1.64(6)
C9S H9SA 0.9900
C9S H9SB 0.9900
C9S C10S 1.516(17)
C10B H10A 0.9900
C10B H10B 0.9900
C10B C11B 1.30(6)
C10S H10C 0.9900
C10S H10D 0.9900
C10S C11S 1.533(17)
C11B H11A 0.9900
C11B H11B 0.9900
C11B C12B 1.51(9)
C11S H11C 0.9900
C11S H11D 0.9900
C11S C12S 1.49(2)
C12B H12A 0.9900
C12B H12B 0.9900
C12S H12C 0.9900
C12S H12D 0.9900
